data_2212605
loop_
_publ_author_name
'Rayati, Saeed'
'Yaftian, Mohammad Reza'
'Khavasi, Hamid Reza'

_publ_section_title
;
 Bis(2-acetyl-1-naphtholato-\k^2^<i>O</i>,<i>O</i>')copper(II)
;
_journal_coeditor_code HK2206
_journal_issue 3
_journal_name_full 'Acta Crystallographica Section E'
_journal_page_first m898
_journal_page_last m899
_journal_paper_doi 10.1107/S1600536807008161
_journal_volume 63
_journal_year 2007
_chemical_formula_iupac '[Cu (C12 H9 O2)2]'
_chemical_formula_moiety 'C24 H18 Cu1 O4'
_chemical_formula_sum 'C24 H18 Cu O4'
_chemical_formula_weight 433.93
_chemical_name_systematic
;
Bis(2-acetyl-1-naphtholato-\k^2^O,O')copper(II)
;
_space_group_IT_number 61
_symmetry_cell_setting orthorhombic
_symmetry_space_group_name_Hall '-P 2ac 2ab'
_symmetry_space_group_name_H-M 'P b c a'
_audit_creation_method 'WinGX routine CIF_UPDATE'
_cell_angle_alpha 90
_cell_angle_beta 90
_cell_angle_gamma 90
_cell_formula_units_Z 4
_cell_length_a 14.264(3)
_cell_length_b 6.1442(12)
_cell_length_c 21.134(5)
_cell_measurement_reflns_used 2000
_cell_measurement_temperature 294(2)
_cell_measurement_theta_max 29.25
_cell_measurement_theta_min 1.93
_cell_volume 1852.2(7)
_computing_cell_refinement X-AREA
_computing_data_collection 'X-AREA (Stoe & Cie, 2005)'
_computing_data_reduction 'X-RED32 (Stoe & Cie, 2005)'
_computing_molecular_graphics 'ORTEP-3 for Windows (Farrugia, 1997)'
_computing_publication_material 'WinGX (Farrugia, 1999)'
_computing_structure_refinement 'SHELXL97 (Sheldrick, 1997)'
_computing_structure_solution 'SHELXS97 (Sheldrick, 1997)'
_diffrn_measured_fraction_theta_full 0.988
_diffrn_measured_fraction_theta_max 0.988
_diffrn_measurement_device_type 'Stoe IPDSII'
_diffrn_measurement_method 'rotation method'
_diffrn_radiation_type MoK\a
_diffrn_radiation_wavelength 0.71073
_diffrn_reflns_av_R_equivalents 0.1001
_diffrn_reflns_limit_h_max 19
_diffrn_reflns_limit_h_min -18
_diffrn_reflns_limit_k_max 7
_diffrn_reflns_limit_k_min -8
_diffrn_reflns_limit_l_max 27
_diffrn_reflns_limit_l_min -28
_diffrn_reflns_number 10449
_diffrn_reflns_theta_full 29.25
_diffrn_reflns_theta_max 29.25
_diffrn_reflns_theta_min 1.93
_diffrn_standards_number 0
_exptl_absorpt_coefficient_mu 1.209
_exptl_absorpt_correction_T_max 0.980
_exptl_absorpt_correction_T_min 0.849
_exptl_absorpt_correction_type numerical
_exptl_absorpt_process_details 'shape of crystal determined optically [Provide reference]'
_exptl_crystal_colour orange
_exptl_crystal_density_diffrn 1.556
_exptl_crystal_density_method 'not measured'
_exptl_crystal_description prism
_exptl_crystal_F_000 892
_exptl_crystal_size_max 0.13
_exptl_crystal_size_mid 0.13
_exptl_crystal_size_min 0.02
_refine_diff_density_max 0.753
_refine_diff_density_min -1.516
_refine_ls_extinction_method none
_refine_ls_goodness_of_fit_ref 1.101
_refine_ls_hydrogen_treatment constr
_refine_ls_matrix_type full
_refine_ls_number_parameters 133
_refine_ls_number_reflns 2501
_refine_ls_number_restraints 0
_refine_ls_restrained_S_all 1.101
_refine_ls_R_factor_gt 0.0788
_refine_ls_shift/su_max 0.005
_refine_ls_structure_factor_coef Fsqd
_refine_ls_weighting_details 'calc w=1/[\s^2^(Fo^2^)+(0.0986P)^2^+5.0896P] where P=(Fo^2^+2Fc^2^)/3'
_refine_ls_weighting_scheme calc
_refine_ls_wR_factor_ref 0.2181
_reflns_number_gt 1885
_reflns_number_total 2501
_reflns_threshold_expression I>2\s(I)
_cod_data_source_file hk2206.cif
_cod_data_source_block I
_cod_original_cell_volume 1852.1(7)
_cod_original_formula_sum 'C24 H18 Cu1 O4'
_cod_database_code 2212605
_cod_database_fobs_code 2212605

loop_
_symmetry_equiv_pos_as_xyz
'x, y, z'
'-x+1/2, -y, z+1/2'
'x+1/2, -y+1/2, -z'
'-x, y+1/2, -z+1/2'
'-x, -y, -z'
'x-1/2, y, -z-1/2'
'-x-1/2, y-1/2, z'
'x, -y-1/2, z-1/2'

loop_
_atom_site_type_symbol
_atom_site_label
_atom_site_fract_x
_atom_site_fract_y
_atom_site_fract_z
_atom_site_U_iso_or_equiv
_atom_site_adp_type
_atom_site_calc_flag
_atom_site_refinement_flags
_atom_site_occupancy
Cu Cu1 -0.5 0 0.5 0.0262(2) Uani d S 1
C C1 -0.3433(3) 0.4633(7) 0.3955(2) 0.0328(9) Uani d . 1
H H1A -0.3903 0.4851 0.3636 0.039 Uiso calc R 1
H H1B -0.2946 0.3714 0.3791 0.039 Uiso calc R 1
H H1C -0.3172 0.6012 0.4075 0.039 Uiso calc R 1
C C2 -0.3871(3) 0.3571(6) 0.4524(2) 0.0270(8) Uani d . 1
C C3 -0.3837(3) 0.4608(6) 0.5130(2) 0.0246(8) Uani d . 1
C C4 -0.3402(3) 0.6723(6) 0.5192(2) 0.0268(8) Uani d . 1
H H4 -0.3205 0.7437 0.4828 0.032 Uiso calc R 1
C C5 -0.3271(3) 0.7707(6) 0.5757(2) 0.0269(8) Uani d . 1
H H5 -0.2994 0.9076 0.5774 0.032 Uiso calc R 1
C C6 -0.3557(3) 0.6654(7) 0.6330(2) 0.0281(8) Uani d . 1
C C7 -0.3377(3) 0.7558(7) 0.6933(2) 0.0333(9) Uani d . 1
H H7 -0.3082 0.8904 0.6964 0.04 Uiso calc R 1
C C8 -0.3632(3) 0.6474(8) 0.7473(2) 0.0374(10) Uani d . 1
H H8 -0.3498 0.7074 0.7867 0.045 Uiso calc R 1
C C9 -0.4100(3) 0.4446(8) 0.7435(2) 0.0350(9) Uani d . 1
H H9 -0.4279 0.3732 0.7804 0.042 Uiso calc R 1
C C10 -0.4290(3) 0.3528(7) 0.6858(2) 0.0294(8) Uani d . 1
H H10 -0.4599 0.2196 0.6836 0.035 Uiso calc R 1
C C11 -0.4020(3) 0.4596(6) 0.6295(2) 0.0249(8) Uani d . 1
C C12 -0.4201(3) 0.3591(6) 0.56821(19) 0.0235(7) Uani d . 1
O O1 -0.4246(2) 0.1729(5) 0.44216(13) 0.0285(6) Uani d . 1
O O2 -0.4688(2) 0.1815(4) 0.56915(14) 0.0273(6) Uani d . 1

loop_
_atom_site_aniso_label
_atom_site_aniso_U_11
_atom_site_aniso_U_22
_atom_site_aniso_U_33
_atom_site_aniso_U_12
_atom_site_aniso_U_13
_atom_site_aniso_U_23
Cu1 0.0300(4) 0.0158(3) 0.0327(4) -0.0047(3) 0.0003(3) -0.0014(2)
C1 0.036(2) 0.031(2) 0.031(2) -0.0069(18) 0.0034(17) 0.0024(17)
C2 0.0269(18) 0.0209(17) 0.0332(19) -0.0028(15) -0.0013(16) 0.0024(15)
C3 0.0215(17) 0.0165(16) 0.036(2) 0.0016(14) -0.0016(15) 0.0008(14)
C4 0.0253(19) 0.0175(16) 0.038(2) 0.0003(15) -0.0002(16) 0.0039(15)
C5 0.0247(17) 0.0134(15) 0.043(2) -0.0038(14) 0.0013(16) -0.0027(15)
C6 0.0247(18) 0.0218(18) 0.038(2) 0.0020(15) -0.0034(15) -0.0091(16)
C7 0.029(2) 0.0261(19) 0.045(2) -0.0011(17) -0.0021(18) -0.0129(18)
C8 0.033(2) 0.041(2) 0.038(2) 0.003(2) -0.0022(18) -0.016(2)
C9 0.036(2) 0.035(2) 0.034(2) 0.0056(19) 0.0019(18) -0.0043(18)
C10 0.029(2) 0.0208(17) 0.038(2) 0.0002(15) -0.0013(16) -0.0017(16)
C11 0.0244(18) 0.0162(16) 0.034(2) 0.0017(14) -0.0002(15) -0.0039(14)
C12 0.0226(17) 0.0130(15) 0.0349(19) -0.0013(13) -0.0020(14) 0.0004(14)
O1 0.0356(16) 0.0197(12) 0.0302(14) -0.0065(12) 0.0012(12) -0.0023(11)
O2 0.0322(14) 0.0151(11) 0.0345(14) -0.0064(11) -0.0007(12) 0.0000(11)

loop_
_atom_type_symbol
_atom_type_description
_atom_type_scat_dispersion_real
_atom_type_scat_dispersion_imag
_atom_type_scat_source
Cu Cu 0.3201 1.2651 'International Tables Vol C Tables 4.2.6.8 and 6.1.1.4'
N N 0.0061 0.0033 'International Tables Vol C Tables 4.2.6.8 and 6.1.1.4'
C C 0.0033 0.0016 'International Tables Vol C Tables 4.2.6.8 and 6.1.1.4'
H H 0 0 'International Tables Vol C Tables 4.2.6.8 and 6.1.1.4'
O O 0.0106 0.006 'International Tables Vol C Tables 4.2.6.8 and 6.1.1.4'

loop_
_geom_angle_atom_site_label_1
_geom_angle_atom_site_label_2
_geom_angle_atom_site_label_3
_geom_angle_site_symmetry_1
_geom_angle_site_symmetry_3
_geom_angle
O2 Cu1 O2 . 5_456 180
O2 Cu1 O1 . . 91.92(12)
O2 Cu1 O1 5_456 . 88.08(12)
O2 Cu1 O1 . 5_456 88.08(12)
O2 Cu1 O1 5_456 5_456 91.92(12)
O1 Cu1 O1 . 5_456 180
C2 C1 H1A . . 109.5
C2 C1 H1B . . 109.5
H1A C1 H1B . . 109.5
C2 C1 H1C . . 109.5
H1A C1 H1C . . 109.5
H1B C1 H1C . . 109.5
O1 C2 C3 . . 124.2(4)
O1 C2 C1 . . 115.2(4)
C3 C2 C1 . . 120.6(4)
C12 C3 C2 . . 121.8(4)
C12 C3 C4 . . 118.5(4)
C2 C3 C4 . . 119.7(4)
C5 C4 C3 . . 122.8(4)
C5 C4 H4 . . 118.6
C3 C4 H4 . . 118.6
C4 C5 C6 . . 120.4(4)
C4 C5 H5 . . 119.8
C6 C5 H5 . . 119.8
C7 C6 C11 . . 118.5(4)
C7 C6 C5 . . 122.2(4)
C11 C6 C5 . . 119.3(4)
C8 C7 C6 . . 120.8(4)
C8 C7 H7 . . 119.6
C6 C7 H7 . . 119.6
C7 C8 C9 . . 120.4(4)
C7 C8 H8 . . 119.8
C9 C8 H8 . . 119.8
C10 C9 C8 . . 120.4(4)
C10 C9 H9 . . 119.8
C8 C9 H9 . . 119.8
C9 C10 C11 . . 120.3(4)
C9 C10 H10 . . 119.9
C11 C10 H10 . . 119.9
C10 C11 C6 . . 119.7(4)
C10 C11 C12 . . 120.2(4)
C6 C11 C12 . . 120.1(4)
O2 C12 C3 . . 125.4(4)
O2 C12 C11 . . 116.0(3)
C3 C12 C11 . . 118.6(3)
C2 O1 Cu1 . . 127.8(3)
C12 O2 Cu1 . . 127.7(3)

loop_
_geom_bond_atom_site_label_1
_geom_bond_atom_site_label_2
_geom_bond_site_symmetry_2
_geom_bond_distance
Cu1 O2 . 1.891(3)
Cu1 O2 5_456 1.891(3)
Cu1 O1 . 1.944(3)
Cu1 O1 5_456 1.944(3)
C1 C2 . 1.503(6)
C1 H1A . 0.96
C1 H1B . 0.96
C1 H1C . 0.96
C2 O1 . 1.270(5)
C2 C3 . 1.432(6)
C3 C12 . 1.422(6)
C3 C4 . 1.446(5)
C4 C5 . 1.351(6)
C4 H4 . 0.93
C5 C6 . 1.431(6)
C5 H5 . 0.93
C6 C7 . 1.415(6)
C6 C11 . 1.428(5)
C7 C8 . 1.371(7)
C7 H7 . 0.93
C8 C9 . 1.416(7)
C8 H8 . 0.93
C9 C10 . 1.371(6)
C9 H9 . 0.93
C10 C11 . 1.411(6)
C10 H10 . 0.93
C11 C12 . 1.459(5)
C12 O2 . 1.294(4)

loop_
_geom_torsion_atom_site_label_1
_geom_torsion_atom_site_label_2
_geom_torsion_atom_site_label_3
_geom_torsion_atom_site_label_4
_geom_torsion_site_symmetry_1
_geom_torsion
O1 C2 C3 C12 . 2.3(6)
C1 C2 C3 C12 . -176.7(4)
O1 C2 C3 C4 . -179.2(4)
C1 C2 C3 C4 . 1.8(6)
C12 C3 C4 C5 . 4.6(6)
C2 C3 C4 C5 . -173.9(4)
C3 C4 C5 C6 . 0.7(6)
C4 C5 C6 C7 . 175.7(4)
C4 C5 C6 C11 . -2.9(6)
C11 C6 C7 C8 . 0.7(6)
C5 C6 C7 C8 . -177.9(4)
C6 C7 C8 C9 . -1.4(7)
C7 C8 C9 C10 . 1.0(7)
C8 C9 C10 C11 . 0.1(7)
C9 C10 C11 C6 . -0.7(6)
C9 C10 C11 C12 . 178.4(4)
C7 C6 C11 C10 . 0.3(6)
C5 C6 C11 C10 . 179.0(4)
C7 C6 C11 C12 . -178.8(4)
C5 C6 C11 C12 . -0.1(6)
C2 C3 C12 O2 . -8.8(6)
C4 C3 C12 O2 . 172.7(4)
C2 C3 C12 C11 . 171.1(4)
C4 C3 C12 C11 . -7.3(5)
C10 C11 C12 O2 . 6.1(5)
C6 C11 C12 O2 . -174.8(3)
C10 C11 C12 C3 . -173.8(4)
C6 C11 C12 C3 . 5.3(5)
C3 C2 O1 Cu1 . 8.6(6)
C1 C2 O1 Cu1 . -172.3(3)
O2 Cu1 O1 C2 . -10.6(3)
O2 Cu1 O1 C2 5_456 169.4(3)
C3 C12 O2 Cu1 . 3.5(6)
C11 C12 O2 Cu1 . -176.4(3)
O1 Cu1 O2 C12 . 4.5(3)
O1 Cu1 O2 C12 5_456 -175.5(3)
